data_7230508
loop_
_publ_author_name
'Ge, Zhong-Yi'
'Zhu, Zhi-Biao'
'Deng, Zhao-Peng'
'Huo, Li-Hua'
'Gao, Shan'

_publ_section_title
;
 Structure evolution and luminescence properties of lithium(i)--sulfonate
 complexes constructed from multifunctional arenedisulfonic acids
;
_journal_issue 21
_journal_name_full CrystEngComm
_journal_page_first 2968
_journal_paper_doi 10.1039/C8CE00224J
_journal_volume 20
_journal_year 2018
_chemical_formula_moiety 'C7 H7 Li O8 S, H2 O'
_chemical_formula_sum 'C7 H9 Li O9 S'
_chemical_formula_weight 276.14
_space_group_IT_number 2
_space_group_name_Hall '-P 1'
_space_group_name_H-M_alt 'P -1'
_symmetry_cell_setting triclinic
_symmetry_space_group_name_Hall '-P 1'
_symmetry_space_group_name_H-M 'P -1'
_atom_sites_solution_hydrogens geom
_atom_sites_solution_primary direct
_atom_sites_solution_secondary difmap
_audit_creation_method SHELXL-97
_audit_update_record
;
2018-02-01 deposited with the CCDC.
2018-04-20 downloaded from the CCDC.
;
_cell_angle_alpha 82.36(3)
_cell_angle_beta 75.55(3)
_cell_angle_gamma 65.57(2)
_cell_formula_units_Z 2
_cell_length_a 6.744(2)
_cell_length_b 7.4426(15)
_cell_length_c 11.956(4)
_cell_measurement_reflns_used 2220
_cell_measurement_temperature 295(2)
_cell_measurement_theta_max 25.00
_cell_measurement_theta_min 3.04
_cell_volume 528.8(3)
_computing_cell_refinement RAPID-AUTO
_computing_data_collection 'RAPID-AUTO (Rigaku Corporation, 1998)'
_computing_data_reduction 'CrystalStructure (Rigaku/MSC and Rigaku Corporation, 2002)'
_computing_molecular_graphics SHELXL-97
_computing_publication_material SHELXL-97
_computing_structure_refinement 'SHELXL-97 (Sheldrick, 1997)'
_computing_structure_solution 'SHELXS-97 (Sheldrick, 1997)'
_diffrn_ambient_temperature 295(2)
_diffrn_detector_area_resol_mean 10.000
_diffrn_measured_fraction_theta_full 0.994
_diffrn_measured_fraction_theta_max 0.994
_diffrn_measurement_device_type 'Rigaku RAXIS-RAPID'
_diffrn_measurement_method \w
_diffrn_radiation_monochromator graphite
_diffrn_radiation_source 'fine-focus sealed tube'
_diffrn_radiation_type MoK\a
_diffrn_radiation_wavelength 0.71073
_diffrn_reflns_av_R_equivalents 0.0559
_diffrn_reflns_av_sigmaI/netI 0.0719
_diffrn_reflns_limit_h_max 7
_diffrn_reflns_limit_h_min -8
_diffrn_reflns_limit_k_max 8
_diffrn_reflns_limit_k_min -8
_diffrn_reflns_limit_l_max 14
_diffrn_reflns_limit_l_min -14
_diffrn_reflns_number 3933
_diffrn_reflns_theta_full 25.00
_diffrn_reflns_theta_max 25.00
_diffrn_reflns_theta_min 3.01
_diffrn_standards_decay_% 0
_diffrn_standards_interval_count 0
_diffrn_standards_interval_time 0
_diffrn_standards_number 0
_exptl_absorpt_coefficient_mu 0.345
_exptl_absorpt_correction_T_max 0.9630
_exptl_absorpt_correction_T_min 0.9279
_exptl_absorpt_correction_type multi-scan
_exptl_absorpt_process_details 'ABSCOR (Higashi, 1995)'
_exptl_crystal_colour colorless
_exptl_crystal_density_diffrn 1.734
_exptl_crystal_density_method 'not measured'
_exptl_crystal_description prism
_exptl_crystal_F_000 284
_exptl_crystal_size_max 0.22
_exptl_crystal_size_mid 0.17
_exptl_crystal_size_min 0.11
_refine_diff_density_max 0.315
_refine_diff_density_min -0.470
_refine_diff_density_rms 0.075
_refine_ls_extinction_method none
_refine_ls_goodness_of_fit_ref 1.034
_refine_ls_hydrogen_treatment constr
_refine_ls_matrix_type full
_refine_ls_number_parameters 163
_refine_ls_number_reflns 1847
_refine_ls_number_restraints 0
_refine_ls_restrained_S_all 1.034
_refine_ls_R_factor_all 0.0835
_refine_ls_R_factor_gt 0.0551
_refine_ls_shift/su_max 0.000
_refine_ls_shift/su_mean 0.000
_refine_ls_structure_factor_coef Fsqd
_refine_ls_weighting_details 'calc w=1/[\s^2^(Fo^2^)+(0.0582P)^2^+0.0000P] where P=(Fo^2^+2Fc^2^)/3'
_refine_ls_weighting_scheme calc
_refine_ls_wR_factor_gt 0.1154
_refine_ls_wR_factor_ref 0.1296
_reflns_number_gt 1793
_reflns_number_total 1847
_reflns_threshold_expression >2sigma(I)
_cod_data_source_file c8ce00224j2.cif
_cod_data_source_block complex5
_cod_depositor_comments 'Adding full bibliography for 7230505--7230512.cif.'
_cod_database_code 7230508

loop_
_symmetry_equiv_pos_as_xyz
'x, y, z'
'-x, -y, -z'

loop_
_atom_site_label
_atom_site_type_symbol
_atom_site_fract_x
_atom_site_fract_y
_atom_site_fract_z
_atom_site_U_iso_or_equiv
_atom_site_adp_type
_atom_site_occupancy
_atom_site_symmetry_multiplicity
_atom_site_calc_flag
_atom_site_refinement_flags
Li1 Li 0.7712(10) 0.4860(9) 0.0129(6) 0.0453(16) Uani 1 1 d .
S1 S 0.31043(14) 0.76632(12) 0.15577(8) 0.0359(3) Uani 1 1 d .
O1 O 0.5379(4) 0.7251(3) 0.0924(2) 0.0413(6) Uani 1 1 d .
O1W O 0.9572(4) 0.6394(3) -0.0892(2) 0.0449(7) Uani 1 1 d .
H1W1 H 0.8796 0.7607 -0.0992 0.067 Uiso 1 1 d R
H1W2 H 1.0106 0.5871 -0.1549 0.067 Uiso 1 1 d R
O2 O 0.1842(4) 0.7195(3) 0.0895(2) 0.0422(6) Uani 1 1 d .
O2W O 0.7242(4) 0.9577(4) 0.1569(3) 0.0713(10) Uani 1 1 d .
H2W1 H 0.8592 0.8740 0.1496 0.107 Uiso 1 1 d R
H2W2 H 0.6484 0.8950 0.1475 0.107 Uiso 1 1 d R
O3 O 0.1969(4) 0.9671(3) 0.1955(2) 0.0425(6) Uani 1 1 d .
O4 O 0.5446(4) 0.3400(4) 0.1572(2) 0.0535(8) Uani 1 1 d .
H4O H 0.6010 0.2190 0.1579 0.080 Uiso 1 1 d R
O5 O 0.3561(5) 0.2158(4) 0.5599(2) 0.0565(8) Uani 1 1 d .
H5O H 0.2885 0.2744 0.6202 0.085 Uiso 1 1 d R
O6 O 0.1166(4) 0.5242(4) 0.6892(2) 0.0512(7) Uani 1 1 d .
O7 O 0.0202(5) 0.8257(4) 0.6028(2) 0.0577(8) Uani 1 1 d .
H7O H -0.0334 0.8587 0.6700 0.087 Uiso 1 1 d R
C1 C 0.3254(5) 0.6086(5) 0.2790(3) 0.0358(9) Uani 1 1 d .
C2 C 0.4435(6) 0.4016(5) 0.2655(3) 0.0409(9) Uani 1 1 d .
C3 C 0.4501(6) 0.2752(5) 0.3614(3) 0.0435(9) Uani 1 1 d .
H3A H 0.5274 0.1399 0.3525 0.052 Uiso 1 1 calc R
C4 C 0.3431(6) 0.3476(5) 0.4708(3) 0.0408(9) Uani 1 1 d .
C5 C 0.2277(6) 0.5529(5) 0.4850(3) 0.0379(9) Uani 1 1 d .
C6 C 0.2222(6) 0.6796(5) 0.3881(3) 0.0380(9) Uani 1 1 d .
H6A H 0.1472 0.8151 0.3972 0.046 Uiso 1 1 calc R
C7 C 0.1184(6) 0.6300(6) 0.6010(3) 0.0427(9) Uani 1 1 d .

loop_
_atom_site_aniso_label
_atom_site_aniso_U_11
_atom_site_aniso_U_22
_atom_site_aniso_U_33
_atom_site_aniso_U_23
_atom_site_aniso_U_13
_atom_site_aniso_U_12
Li1 0.039(3) 0.039(3) 0.056(4) -0.017(3) -0.002(3) -0.013(3)
S1 0.0356(5) 0.0275(5) 0.0396(6) -0.0085(4) -0.0041(4) -0.0077(4)
O1 0.0346(14) 0.0387(14) 0.0457(16) -0.0090(12) -0.0002(11) -0.0122(12)
O1W 0.0495(16) 0.0342(14) 0.0394(15) -0.0039(11) -0.0059(12) -0.0068(12)
O2 0.0369(14) 0.0426(15) 0.0474(16) -0.0104(12) -0.0097(12) -0.0130(12)
O2W 0.0407(16) 0.0373(16) 0.134(3) -0.0366(17) -0.0122(17) -0.0075(13)
O3 0.0521(15) 0.0246(12) 0.0423(15) -0.0083(11) -0.0066(12) -0.0070(12)
O4 0.0699(19) 0.0335(14) 0.0426(17) -0.0129(12) 0.0020(14) -0.0110(14)
O5 0.078(2) 0.0312(14) 0.0430(17) -0.0001(12) -0.0061(14) -0.0094(14)
O6 0.0679(19) 0.0395(15) 0.0381(17) -0.0007(13) -0.0073(14) -0.0161(14)
O7 0.077(2) 0.0309(14) 0.0437(17) -0.0089(12) 0.0021(14) -0.0064(14)
C1 0.0304(19) 0.0312(19) 0.043(2) -0.0066(16) -0.0033(16) -0.0101(16)
C2 0.035(2) 0.037(2) 0.043(2) -0.0137(18) -0.0001(17) -0.0070(18)
C3 0.047(2) 0.0257(18) 0.044(2) -0.0108(17) -0.0015(18) -0.0029(17)
C4 0.041(2) 0.0302(19) 0.047(2) -0.0015(17) -0.0076(18) -0.0101(17)
C5 0.039(2) 0.0304(19) 0.041(2) -0.0090(17) -0.0047(17) -0.0104(17)
C6 0.041(2) 0.0273(18) 0.039(2) -0.0095(16) -0.0047(17) -0.0067(17)
C7 0.040(2) 0.034(2) 0.049(3) -0.0096(19) -0.0077(18) -0.0090(18)

loop_
_atom_type_symbol
_atom_type_description
_atom_type_scat_dispersion_real
_atom_type_scat_dispersion_imag
_atom_type_scat_source
C C 0.0033 0.0016 'International Tables Vol C Tables 4.2.6.8 and 6.1.1.4'
H H 0.0000 0.0000 'International Tables Vol C Tables 4.2.6.8 and 6.1.1.4'
Li Li -0.0003 0.0001 'International Tables Vol C Tables 4.2.6.8 and 6.1.1.4'
O O 0.0106 0.0060 'International Tables Vol C Tables 4.2.6.8 and 6.1.1.4'
S S 0.1246 0.1234 'International Tables Vol C Tables 4.2.6.8 and 6.1.1.4'

loop_
_geom_angle_atom_site_label_1
_geom_angle_atom_site_label_2
_geom_angle_atom_site_label_3
_geom_angle
_geom_angle_site_symmetry_1
_geom_angle_site_symmetry_3
O2 Li1 O1 142.0(3) 2_665 .
O2 Li1 O1W 103.4(3) 2_665 2_765
O1 Li1 O1W 112.2(3) . 2_765
O2 Li1 O1W 103.1(3) 2_665 .
O1 Li1 O1W 94.0(3) . .
O1W Li1 O1W 83.1(2) 2_765 .
O2 Li1 O4 85.9(2) 2_665 .
O1 Li1 O4 79.1(2) . .
O1W Li1 O4 94.0(3) 2_765 .
O1W Li1 O4 170.9(3) . .
O2 Li1 Li1 107.8(3) 2_665 2_765
O1 Li1 Li1 107.3(3) . 2_765
O1W Li1 Li1 42.07(16) 2_765 2_765
O1W Li1 Li1 41.08(17) . 2_765
O4 Li1 Li1 135.4(4) . 2_765
O3 S1 O1 112.02(15) . .
O3 S1 O2 111.90(14) . .
O1 S1 O2 111.76(14) . .
O3 S1 C1 107.10(15) . .
O1 S1 C1 107.24(15) . .
O2 S1 C1 106.44(15) . .
S1 O1 Li1 131.4(2) . .
Li1 O1W Li1 96.9(2) 2_765 .
Li1 O1W H1W1 128.0 2_765 .
Li1 O1W H1W1 113.1 . .
Li1 O1W H1W2 101.7 2_765 .
Li1 O1W H1W2 107.0 . .
H1W1 O1W H1W2 108.2 . .
S1 O2 Li1 138.9(2) . 2_665
H2W1 O2W H2W2 106.6 . .
C2 O4 Li1 125.6(2) . .
C2 O4 H4O 109.5 . .
Li1 O4 H4O 112.2 . .
C4 O5 H5O 109.3 . .
C7 O7 H7O 108.8 . .
C6 C1 C2 119.2(3) . .
C6 C1 S1 121.7(3) . .
C2 C1 S1 119.1(3) . .
O4 C2 C3 123.5(3) . .
O4 C2 C1 116.8(3) . .
C3 C2 C1 119.7(3) . .
C2 C3 C4 120.8(3) . .
C2 C3 H3A 119.6 . .
C4 C3 H3A 119.6 . .
O5 C4 C3 117.4(3) . .
O5 C4 C5 122.7(3) . .
C3 C4 C5 119.8(4) . .
C6 C5 C4 119.1(3) . .
C6 C5 C7 121.0(3) . .
C4 C5 C7 119.9(3) . .
C1 C6 C5 121.3(3) . .
C1 C6 H6A 119.3 . .
C5 C6 H6A 119.3 . .
O6 C7 O7 122.7(3) . .
O6 C7 C5 123.5(3) . .
O7 C7 C5 113.9(4) . .

loop_
_geom_bond_atom_site_label_1
_geom_bond_atom_site_label_2
_geom_bond_distance
_geom_bond_site_symmetry_2
Li1 O2 1.966(6) 2_665
Li1 O1 1.983(6) .
Li1 O1W 2.062(6) 2_765
Li1 O1W 2.102(7) .
Li1 O4 2.459(7) .
Li1 Li1 3.115(11) 2_765
S1 O3 1.451(2) .
S1 O1 1.454(2) .
S1 O2 1.459(2) .
S1 C1 1.754(4) .
O1W Li1 2.062(6) 2_765
O1W H1W1 0.8457 .
O1W H1W2 0.8494 .
O2 Li1 1.966(6) 2_665
O2W H2W1 0.8542 .
O2W H2W2 0.8555 .
O4 C2 1.346(4) .
O4 H4O 0.8200 .
O5 C4 1.343(4) .
O5 H5O 0.8200 .
O6 C7 1.230(5) .
O7 C7 1.328(4) .
O7 H7O 0.8198 .
C1 C6 1.374(5) .
C1 C2 1.422(5) .
C2 C3 1.380(5) .
C3 C4 1.384(5) .
C3 H3A 0.9300 .
C4 C5 1.410(5) .
C5 C6 1.392(5) .
C5 C7 1.466(5) .
C6 H6A 0.9300 .

loop_
_geom_hbond_atom_site_label_D
_geom_hbond_atom_site_label_H
_geom_hbond_atom_site_label_A
_geom_hbond_distance_DH
_geom_hbond_distance_HA
_geom_hbond_distance_DA
_geom_hbond_angle_DHA
_geom_hbond_site_symmetry_A
O1W H1W1 O3 0.85 2.12 2.903(3) 153.0 2_675
O1W H1W2 O6 0.85 1.87 2.707(4) 168.5 1_654
O2W H2W1 O2 0.85 2.00 2.828(4) 163.7 1_655
O2W H2W2 O1 0.86 1.96 2.794(3) 165.4 .
O4 H4O O2W 0.82 1.77 2.591(4) 179.1 1_545
O5 H5O O6 0.82 1.91 2.626(4) 146.2 .
O7 H7O O3 0.82 1.99 2.775(4) 159.5 2_576

loop_
_geom_torsion_atom_site_label_1
_geom_torsion_atom_site_label_2
_geom_torsion_atom_site_label_3
_geom_torsion_atom_site_label_4
_geom_torsion
_geom_torsion_site_symmetry_1
_geom_torsion_site_symmetry_4
O3 S1 O1 Li1 -177.6(3) . .
O2 S1 O1 Li1 -51.1(3) . .
C1 S1 O1 Li1 65.2(3) . .
O2 Li1 O1 S1 43.2(8) 2_665 .
O1W Li1 O1 S1 -115.3(3) 2_765 .
O1W Li1 O1 S1 160.5(2) . .
O4 Li1 O1 S1 -25.5(3) . .
Li1 Li1 O1 S1 -159.9(2) 2_765 .
O2 Li1 O1W Li1 -102.2(3) 2_665 2_765
O1 Li1 O1W Li1 111.9(3) . 2_765
O1W Li1 O1W Li1 0.0 2_765 2_765
O3 S1 O2 Li1 167.1(4) . 2_665
O1 S1 O2 Li1 40.5(4) . 2_665
C1 S1 O2 Li1 -76.3(4) . 2_665
O2 Li1 O4 C2 178.8(3) 2_665 .
O1 Li1 O4 C2 -36.3(4) . .
O1W Li1 O4 C2 75.6(4) 2_765 .
Li1 Li1 O4 C2 67.4(6) 2_765 .
O3 S1 C1 C6 5.8(3) . .
O1 S1 C1 C6 126.2(3) . .
O2 S1 C1 C6 -114.1(3) . .
O3 S1 C1 C2 -175.6(2) . .
O1 S1 C1 C2 -55.2(3) . .
O2 S1 C1 C2 64.6(3) . .
Li1 O4 C2 C3 -134.6(3) . .
Li1 O4 C2 C1 45.3(5) . .
C6 C1 C2 O4 -178.9(3) . .
S1 C1 C2 O4 2.4(4) . .
C6 C1 C2 C3 0.9(5) . .
S1 C1 C2 C3 -177.7(3) . .
O4 C2 C3 C4 179.9(3) . .
C1 C2 C3 C4 0.0(6) . .
C2 C3 C4 O5 179.8(3) . .
C2 C3 C4 C5 -0.7(6) . .
O5 C4 C5 C6 180.0(3) . .
C3 C4 C5 C6 0.5(5) . .
O5 C4 C5 C7 0.8(6) . .
C3 C4 C5 C7 -178.7(3) . .
C2 C1 C6 C5 -1.2(5) . .
S1 C1 C6 C5 177.5(3) . .
C4 C5 C6 C1 0.4(5) . .
C7 C5 C6 C1 179.6(3) . .
C6 C5 C7 O6 179.3(3) . .
C4 C5 C7 O6 -1.6(6) . .
C6 C5 C7 O7 -0.6(5) . .
C4 C5 C7 O7 178.5(3) . .
